data_1526064
loop_
_publ_author_name
'Moussa, S.M.'
'Kennedy, B.J.'
'Vogt, T.'

_publ_section_title
;
 Structural variants in A B O3 type perovskite oxides. On the structure of
 Ba Pb O3
;
_journal_name_full 'Solid State Communications'
_journal_page_first 549
_journal_page_last 552
_journal_volume 119
_journal_year 2001
_chemical_formula_sum 'Ba O3 Pb'
_chemical_name_systematic 'Ba Pb O3'
_space_group_IT_number 12
_symmetry_space_group_name_Hall '-C 2y'
_symmetry_space_group_name_H-M 'C 1 2/m 1'
_cell_angle_alpha 90
_cell_angle_beta 134.806
_cell_angle_gamma 90
_cell_formula_units_Z 4
_cell_length_a 8.5548
_cell_length_b 8.4808
_cell_length_c 6.0118
_cell_volume 309.458
_citation_journal_id_ASTM SSCOA4
_cod_data_source_file Moussa_SSCOA4_2001_1945.cif
_cod_data_source_block Ba1O3Pb1
_cod_original_formula_sum 'Ba1 O3 Pb1'
_cod_database_code 1526064

loop_
_symmetry_equiv_pos_as_xyz
x,y,z
-x,y,-z
-x,-y,-z
x,-y,z
x+1/2,y+1/2,z
-x+1/2,y+1/2,-z
-x+1/2,-y+1/2,-z
x+1/2,-y+1/2,z

loop_
_atom_site_label
_atom_site_type_symbol
_atom_site_fract_x
_atom_site_fract_y
_atom_site_fract_z
_atom_site_occupancy
_atom_site_U_iso_or_equiv
O2 O-2 0 0.7235 0 1 0.0
Ba1 Ba+2 0.2532 0 0.5022 1 0.0
Pb1 Pb+4 0.25 0.25 0 1 0.0
O3 O-2 0.1926 0 -0.0624 1 0.0
O1 O-2 0 0.285 0.5 1 0.0
